data_7239509
loop_
_publ_author_name
'Horike, Satoshi'
'Sugimoto, Masayuki'
'Kongpatpanich, Kanokwan'
'Hijikata, Yuh'
'Inukai, Munehiro'
'Umeyama, Daiki'
'Kitao, Shinji'
'Seto, Makoto'
'Kitagawa, Susumu'

_publ_section_title
;
 Fe2+-based layered porous coordination polymers and soft encapsulation of
 guests via redox activity
;
_journal_issue 11
_journal_name_full 'Journal of Materials Chemistry A'
_journal_page_first 3675
_journal_paper_doi 10.1039/c3ta01414b
_journal_volume 1
_journal_year 2013
_chemical_formula_sum 'C15 H12 Fe N4 O6'
_chemical_formula_weight 400.14
_space_group_IT_number 2
_space_group_name_Hall '-P 1'
_space_group_name_H-M_alt 'P -1'
_symmetry_cell_setting triclinic
_symmetry_space_group_name_H-M 'P -1'
_atom_sites_solution_hydrogens geom
_atom_sites_solution_primary direct
_atom_sites_solution_secondary difmap
_audit_creation_method SHELXL-97
_cell_angle_alpha 66.69(3)
_cell_angle_beta 77.57(4)
_cell_angle_gamma 81.17(4)
_cell_formula_units_Z 2
_cell_length_a 10.187(11)
_cell_length_b 10.273(10)
_cell_length_c 10.759(9)
_cell_measurement_temperature 223(2)
_cell_volume 1006.9(17)
_computing_cell_refinement crystalclear
_computing_data_collection crystalclear
_computing_data_reduction yadokari
_computing_structure_refinement 'SHELXL-97 (Sheldrick, 1997)'
_computing_structure_solution 'SHELXS-97 (Sheldrick, 1990)'
_diffrn_ambient_temperature 223(2)
_diffrn_measured_fraction_theta_full 0.940
_diffrn_measured_fraction_theta_max 0.940
_diffrn_measurement_device_type CCD
_diffrn_measurement_method \w
_diffrn_radiation_monochromator graphite
_diffrn_radiation_source 'fine-focus sealed tube'
_diffrn_radiation_type MoK\a
_diffrn_radiation_wavelength 0.71075
_diffrn_reflns_av_R_equivalents 0.0419
_diffrn_reflns_av_sigmaI/netI 0.0622
_diffrn_reflns_limit_h_max 11
_diffrn_reflns_limit_h_min -13
_diffrn_reflns_limit_k_max 13
_diffrn_reflns_limit_k_min -12
_diffrn_reflns_limit_l_max 13
_diffrn_reflns_limit_l_min -12
_diffrn_reflns_number 7708
_diffrn_reflns_theta_full 27.48
_diffrn_reflns_theta_max 27.48
_diffrn_reflns_theta_min 3.17
_exptl_absorpt_coefficient_mu 0.783
_exptl_absorpt_correction_T_max 0.8591
_exptl_absorpt_correction_T_min 0.8591
_exptl_absorpt_correction_type empirical
_exptl_crystal_colour red
_exptl_crystal_density_diffrn 1.320
_exptl_crystal_density_method 'not measured'
_exptl_crystal_description rod
_exptl_crystal_F_000 408
_exptl_crystal_size_max 0.20
_exptl_crystal_size_mid 0.20
_exptl_crystal_size_min 0.20
_refine_diff_density_max 2.820
_refine_diff_density_min -1.730
_refine_diff_density_rms 0.316
_refine_ls_extinction_method none
_refine_ls_goodness_of_fit_ref 1.062
_refine_ls_hydrogen_treatment mixed
_refine_ls_matrix_type full
_refine_ls_number_parameters 253
_refine_ls_number_reflns 4336
_refine_ls_number_restraints 0
_refine_ls_restrained_S_all 1.062
_refine_ls_R_factor_all 0.1158
_refine_ls_R_factor_gt 0.0953
_refine_ls_shift/su_max 0.000
_refine_ls_shift/su_mean 0.000
_refine_ls_structure_factor_coef Fsqd
_refine_ls_weighting_details 'calc w=1/[\s^2^(Fo^2^)+(0.1975P)^2^+3.5715P] where P=(Fo^2^+2Fc^2^)/3'
_refine_ls_weighting_scheme calc
_refine_ls_wR_factor_gt 0.2804
_refine_ls_wR_factor_ref 0.3096
_reflns_number_gt 3530
_reflns_number_total 4336
_reflns_threshold_expression >2sigma(I)
_cod_data_source_file c3ta01414b.txt
_cod_data_source_block FeCID-5_DMF
_cod_original_cell_volume 1006.8(16)
_cod_original_sg_symbol_H-M P-1
_cod_database_code 7239509

loop_
_symmetry_equiv_pos_as_xyz
'x, y, z'
'-x, -y, -z'

loop_
_atom_site_label
_atom_site_type_symbol
_atom_site_fract_x
_atom_site_fract_y
_atom_site_fract_z
_atom_site_U_iso_or_equiv
_atom_site_adp_type
_atom_site_occupancy
_atom_site_symmetry_multiplicity
_atom_site_calc_flag
_atom_site_refinement_flags
Fe1 Fe 0.38392(7) 0.43143(8) 0.40771(7) 0.0224(3) Uani 1 1 d .
O2 O 0.4205(4) 0.6263(4) 0.6663(4) 0.0267(8) Uani 1 1 d .
N2 N 0.4037(5) 0.6271(5) 0.2190(5) 0.0249(10) Uani 1 1 d .
O4 O -0.1712(4) 0.5632(5) 0.5826(4) 0.0301(9) Uani 1 1 d .
O5 O -0.2983(4) 0.6641(5) 0.7195(4) 0.0321(9) Uani 1 1 d .
O6 O 0.3385(4) 0.5513(5) 0.5309(4) 0.0338(10) Uani 1 1 d .
C32 C 0.0704(5) 0.6052(6) 0.6535(6) 0.0248(11) Uani 1 1 d .
H1 H 0.0812 0.5762 0.5790 0.030 Uiso 1 1 calc R
C1 C 0.3253(5) 0.5968(6) 0.6256(5) 0.0246(11) Uani 1 1 d .
C29 C 0.1841(5) 0.6213(6) 0.6979(6) 0.0249(11) Uani 1 1 d .
C30 C -0.1852(5) 0.6200(6) 0.6701(6) 0.0283(12) Uani 1 1 d .
C31 C -0.0601(5) 0.6322(6) 0.7193(6) 0.0272(12) Uani 1 1 d .
N3 N 0.3872(5) 1.2285(5) -0.4117(5) 0.0276(10) Uani 1 1 d .
C13 C 0.4033(6) 0.8641(6) -0.0337(6) 0.0280(12) Uani 1 1 d .
C14 C 0.3364(7) 0.8696(6) 0.0927(6) 0.0358(14) Uani 1 1 d .
H2 H 0.2887 0.9548 0.0950 0.043 Uiso 1 1 calc R
C15 C 0.3388(7) 0.7534(6) 0.2133(6) 0.0340(13) Uani 1 1 d .
H3 H 0.2930 0.7624 0.2955 0.041 Uiso 1 1 calc R
C16 C 0.1691(6) 0.6588(7) 0.8119(6) 0.0329(13) Uani 1 1 d .
H4 H 0.2446 0.6711 0.8422 0.040 Uiso 1 1 calc R
C17 C 0.4740(7) 0.7335(7) -0.0266(6) 0.0363(14) Uani 1 1 d .
H5 H 0.5235 0.7228 -0.1069 0.044 Uiso 1 1 calc R
C18 C 0.4815(7) 1.1200(6) -0.4040(6) 0.0343(14) Uani 1 1 d .
H6 H 0.5456 1.1262 -0.4829 0.041 Uiso 1 1 calc R
C19 C -0.0751(6) 0.6660(7) 0.8364(7) 0.0346(14) Uani 1 1 d .
H7 H -0.1614 0.6805 0.8841 0.041 Uiso 1 1 calc R
O1 O -0.0900(6) 0.7081(8) 1.0734(6) 0.0677(19) Uani 1 1 d .
C21 C 0.4894(7) 0.9980(7) -0.2844(6) 0.0397(16) Uani 1 1 d .
H8 H 0.5566 0.9243 -0.2847 0.048 Uiso 1 1 calc R
C22 C 0.4710(7) 0.6206(7) 0.0982(6) 0.0352(14) Uani 1 1 d .
H9 H 0.5185 0.5343 0.0994 0.042 Uiso 1 1 calc R
C23 C 0.0381(6) 0.6775(8) 0.8797(6) 0.0338(14) Uani 1 1 d .
N1 N 0.0232(6) 0.7112(9) 1.0033(7) 0.059(2) Uani 1 1 d .
C25 C 0.3973(6) 0.9869(6) -0.1656(6) 0.0290(12) Uani 1 1 d .
O8 O 0.1215(7) 0.7227(14) 1.0424(10) 0.134(5) Uani 1 1 d .
C27 C 0.2993(8) 1.2159(8) -0.2993(7) 0.059(3) Uani 1 1 d .
H10 H 0.2324 1.2906 -0.3020 0.071 Uiso 1 1 calc R
C28 C 0.2994(9) 1.0973(9) -0.1750(8) 0.067(3) Uani 1 1 d .
H11 H 0.2327 1.0935 -0.0985 0.080 Uiso 1 1 calc R

loop_
_atom_site_aniso_label
_atom_site_aniso_U_11
_atom_site_aniso_U_22
_atom_site_aniso_U_33
_atom_site_aniso_U_23
_atom_site_aniso_U_13
_atom_site_aniso_U_12
Fe1 0.0123(4) 0.0295(5) 0.0218(5) -0.0075(3) -0.0016(3) 0.0010(3)
O2 0.0131(17) 0.039(2) 0.0279(19) -0.0134(16) -0.0036(14) 0.0003(15)
N2 0.025(2) 0.025(2) 0.022(2) -0.0068(17) -0.0036(18) 0.0004(18)
O4 0.0162(18) 0.049(2) 0.034(2) -0.0245(19) -0.0046(16) -0.0025(17)
O5 0.0120(17) 0.048(2) 0.038(2) -0.0197(19) -0.0031(16) 0.0004(16)
O6 0.024(2) 0.051(3) 0.033(2) -0.026(2) 0.0002(17) -0.0002(18)
C32 0.013(2) 0.036(3) 0.026(2) -0.014(2) 0.0012(19) -0.001(2)
C1 0.016(2) 0.029(3) 0.023(2) -0.006(2) -0.0012(19) 0.0008(19)
C29 0.014(2) 0.032(3) 0.027(3) -0.012(2) 0.0007(19) 0.000(2)
C30 0.015(2) 0.033(3) 0.033(3) -0.008(2) -0.005(2) -0.001(2)
C31 0.013(2) 0.042(3) 0.029(3) -0.018(2) 0.002(2) -0.003(2)
N3 0.027(2) 0.027(2) 0.020(2) -0.0007(17) -0.0020(18) -0.0024(18)
C13 0.027(3) 0.026(3) 0.026(3) -0.005(2) -0.004(2) 0.000(2)
C14 0.045(4) 0.028(3) 0.031(3) -0.012(2) -0.005(3) 0.007(3)
C15 0.038(3) 0.032(3) 0.027(3) -0.010(2) -0.001(2) 0.006(2)
C16 0.016(3) 0.058(4) 0.032(3) -0.025(3) -0.004(2) -0.002(2)
C17 0.038(3) 0.036(3) 0.025(3) -0.009(2) 0.003(2) 0.005(3)
C18 0.039(3) 0.028(3) 0.024(3) -0.003(2) 0.003(2) 0.003(2)
C19 0.019(3) 0.051(4) 0.037(3) -0.024(3) 0.000(2) 0.000(2)
O1 0.043(3) 0.117(6) 0.055(3) -0.057(4) 0.008(3) 0.006(3)
C21 0.045(4) 0.033(3) 0.026(3) -0.003(2) 0.005(3) 0.006(3)
C22 0.041(3) 0.031(3) 0.024(3) -0.005(2) -0.002(2) 0.006(3)
C23 0.021(3) 0.059(4) 0.028(3) -0.026(3) 0.002(2) 0.000(3)
N1 0.033(3) 0.111(6) 0.054(4) -0.060(4) -0.001(3) 0.002(3)
C25 0.030(3) 0.026(3) 0.026(3) -0.007(2) 0.000(2) -0.001(2)
O8 0.049(4) 0.319(15) 0.123(7) -0.179(10) 0.016(4) -0.056(6)
C27 0.050(4) 0.045(4) 0.036(4) 0.014(3) 0.017(3) 0.019(3)
C28 0.057(5) 0.058(5) 0.035(4) 0.009(3) 0.021(3) 0.031(4)

loop_
_atom_type_symbol
_atom_type_description
_atom_type_scat_dispersion_real
_atom_type_scat_dispersion_imag
_atom_type_scat_source
C C 0.0033 0.0016 'International Tables Vol C Tables 4.2.6.8 and 6.1.1.4'
H H 0.0000 0.0000 'International Tables Vol C Tables 4.2.6.8 and 6.1.1.4'
N N 0.0061 0.0033 'International Tables Vol C Tables 4.2.6.8 and 6.1.1.4'
O O 0.0106 0.0060 'International Tables Vol C Tables 4.2.6.8 and 6.1.1.4'
Fe Fe 0.3463 0.8444 'International Tables Vol C Tables 4.2.6.8 and 6.1.1.4'

loop_
_geom_angle_atom_site_label_1
_geom_angle_atom_site_label_2
_geom_angle_atom_site_label_3
_geom_angle
_geom_angle_site_symmetry_1
_geom_angle_site_symmetry_3
O2 Fe1 O6 122.87(17) 2_666 .
O2 Fe1 O4 150.22(17) 2_666 2_566
O6 Fe1 O4 86.85(16) . 2_566
O2 Fe1 N2 85.50(17) 2_666 .
O6 Fe1 N2 91.09(19) . .
O4 Fe1 N2 92.59(18) 2_566 .
O2 Fe1 N3 88.21(18) 2_666 1_546
O6 Fe1 N3 92.3(2) . 1_546
O4 Fe1 N3 92.89(18) 2_566 1_546
N2 Fe1 N3 173.71(17) . 1_546
O2 Fe1 O5 91.11(16) 2_666 2_566
O6 Fe1 O5 145.61(16) . 2_566
O4 Fe1 O5 59.11(15) 2_566 2_566
N2 Fe1 O5 86.08(18) . 2_566
N3 Fe1 O5 94.08(19) 1_546 2_566
C1 O2 Fe1 118.0(4) . 2_666
C15 N2 C22 116.2(5) . .
C15 N2 Fe1 123.1(4) . .
C22 N2 Fe1 120.3(4) . .
C30 O4 Fe1 93.3(3) . 2_566
C30 O5 Fe1 84.8(4) . 2_566
C1 O6 Fe1 165.6(4) . .
C29 C32 C31 120.5(5) . .
C29 C32 H1 119.7 . .
C31 C32 H1 119.7 . .
O2 C1 O6 125.6(5) . .
O2 C1 C29 116.0(5) . .
O6 C1 C29 118.4(5) . .
C32 C29 C16 120.1(5) . .
C32 C29 C1 121.2(5) . .
C16 C29 C1 118.7(5) . .
O5 C30 O4 122.7(5) . .
O5 C30 C31 119.0(5) . .
O4 C30 C31 118.3(5) . .
C19 C31 C32 119.2(5) . .
C19 C31 C30 119.2(5) . .
C32 C31 C30 121.5(5) . .
C27 N3 C18 116.4(5) . .
C27 N3 Fe1 119.0(4) . 1_564
C18 N3 Fe1 124.3(4) . 1_564
C14 C13 C17 115.1(5) . .
C14 C13 C25 122.2(5) . .
C17 C13 C25 122.6(5) . .
C15 C14 C13 121.5(6) . .
C15 C14 H2 119.2 . .
C13 C14 H2 119.2 . .
N2 C15 C14 123.0(5) . .
N2 C15 H3 118.5 . .
C14 C15 H3 118.5 . .
C29 C16 C23 118.0(5) . .
C29 C16 H4 121.0 . .
C23 C16 H4 121.0 . .
C22 C17 C13 120.1(5) . .
C22 C17 H5 119.9 . .
C13 C17 H5 119.9 . .
N3 C18 C21 123.5(5) . .
N3 C18 H6 118.2 . .
C21 C18 H6 118.2 . .
C23 C19 C31 118.8(5) . .
C23 C19 H7 120.6 . .
C31 C19 H7 120.6 . .
C25 C21 C18 119.5(6) . .
C25 C21 H8 120.2 . .
C18 C21 H8 120.2 . .
N2 C22 C17 123.9(6) . .
N2 C22 H9 118.1 . .
C17 C22 H9 118.1 . .
C19 C23 C16 123.1(6) . .
C19 C23 N1 119.2(5) . .
C16 C23 N1 117.7(6) . .
O8 N1 O1 121.7(6) . .
O8 N1 C23 120.1(6) . .
O1 N1 C23 117.5(6) . .
C28 C25 C21 116.6(5) . .
C28 C25 C13 121.0(5) . .
C21 C25 C13 122.5(5) . .
N3 C27 C28 123.9(6) . .
N3 C27 H10 118.1 . .
C28 C27 H10 118.1 . .
C25 C28 C27 120.0(6) . .
C25 C28 H11 120.0 . .
C27 C28 H11 120.0 . .

loop_
_geom_bond_atom_site_label_1
_geom_bond_atom_site_label_2
_geom_bond_distance
_geom_bond_site_symmetry_2
Fe1 O2 2.070(4) 2_666
Fe1 O6 2.083(4) .
Fe1 O4 2.140(4) 2_566
Fe1 N2 2.219(5) .
Fe1 N3 2.219(5) 1_546
Fe1 O5 2.332(5) 2_566
O2 C1 1.266(7) .
O2 Fe1 2.070(4) 2_666
N2 C15 1.347(7) .
N2 C22 1.354(7) .
O4 C30 1.264(7) .
O4 Fe1 2.140(4) 2_566
O5 C30 1.258(7) .
O5 Fe1 2.332(5) 2_566
O6 C1 1.254(7) .
C32 C29 1.399(8) .
C32 C31 1.408(7) .
C32 H1 0.9400 .
C1 C29 1.516(7) .
C29 C16 1.397(8) .
C30 C31 1.521(8) .
C31 C19 1.407(8) .
N3 C27 1.314(8) .
N3 C18 1.343(8) .
N3 Fe1 2.219(5) 1_564
C13 C14 1.403(8) .
C13 C17 1.404(8) .
C13 C25 1.485(8) .
C14 C15 1.374(8) .
C14 H2 0.9400 .
C15 H3 0.9400 .
C16 C23 1.401(8) .
C16 H4 0.9400 .
C17 C22 1.382(8) .
C17 H5 0.9400 .
C18 C21 1.404(8) .
C18 H6 0.9400 .
C19 C23 1.370(9) .
C19 H7 0.9400 .
O1 N1 1.231(8) .
C21 C25 1.389(8) .
C21 H8 0.9400 .
C22 H9 0.9400 .
C23 N1 1.474(8) .
N1 O8 1.205(9) .
C25 C28 1.376(9) .
C27 C28 1.409(9) .
C27 H10 0.9400 .
C28 H11 0.9400 .

loop_
_geom_torsion_atom_site_label_1
_geom_torsion_atom_site_label_2
_geom_torsion_atom_site_label_3
_geom_torsion_atom_site_label_4
_geom_torsion
_geom_torsion_site_symmetry_1
O2 Fe1 N2 C15 -149.5(5) 2_666
O6 Fe1 N2 C15 -26.7(5) .
O4 Fe1 N2 C15 60.2(5) 2_566
N3 Fe1 N2 C15 -149.2(15) 1_546
O5 Fe1 N2 C15 119.0(5) 2_566
O2 Fe1 N2 C22 38.1(5) 2_666
O6 Fe1 N2 C22 161.0(5) .
O4 Fe1 N2 C22 -112.1(5) 2_566
N3 Fe1 N2 C22 38.5(18) 1_546
O5 Fe1 N2 C22 -53.3(5) 2_566
O2 Fe1 O6 C1 -64.1(16) 2_666
O4 Fe1 O6 C1 118.0(16) 2_566
N2 Fe1 O6 C1 -149.4(16) .
N3 Fe1 O6 C1 25.3(16) 1_546
O5 Fe1 O6 C1 125.9(15) 2_566
Fe1 O2 C1 O6 -9.5(7) 2_666
Fe1 O2 C1 C29 171.3(3) 2_666
Fe1 O6 C1 O2 66.3(18) .
Fe1 O6 C1 C29 -114.5(15) .
C31 C32 C29 C16 2.6(9) .
C31 C32 C29 C1 -178.2(5) .
O2 C1 C29 C32 174.0(5) .
O6 C1 C29 C32 -5.2(8) .
O2 C1 C29 C16 -6.8(8) .
O6 C1 C29 C16 174.0(5) .
Fe1 O5 C30 O4 4.3(6) 2_566
Fe1 O5 C30 C31 -174.3(5) 2_566
Fe1 O4 C30 O5 -4.6(6) 2_566
Fe1 O4 C30 C31 174.0(5) 2_566
C29 C32 C31 C19 -4.4(9) .
C29 C32 C31 C30 178.0(5) .
O5 C30 C31 C19 12.2(9) .
O4 C30 C31 C19 -166.4(6) .
O5 C30 C31 C32 -170.2(5) .
O4 C30 C31 C32 11.2(9) .
C17 C13 C14 C15 -1.3(10) .
C25 C13 C14 C15 177.5(6) .
C22 N2 C15 C14 1.7(10) .
Fe1 N2 C15 C14 -170.9(5) .
C13 C14 C15 N2 -0.5(11) .
C32 C29 C16 C23 0.8(9) .
C1 C29 C16 C23 -178.4(6) .
C14 C13 C17 C22 1.8(10) .
C25 C13 C17 C22 -176.9(6) .
C27 N3 C18 C21 0.0(11) .
Fe1 N3 C18 C21 173.7(5) 1_564
C32 C31 C19 C23 2.7(10) .
C30 C31 C19 C23 -179.7(6) .
N3 C18 C21 C25 -1.0(11) .
C15 N2 C22 C17 -1.0(10) .
Fe1 N2 C22 C17 171.8(6) .
C13 C17 C22 N2 -0.7(11) .
C31 C19 C23 C16 0.8(11) .
C31 C19 C23 N1 -179.3(7) .
C29 C16 C23 C19 -2.6(11) .
C29 C16 C23 N1 177.5(6) .
C19 C23 N1 O8 -179.5(10) .
C16 C23 N1 O8 0.4(14) .
C19 C23 N1 O1 10.0(12) .
C16 C23 N1 O1 -170.1(8) .
C18 C21 C25 C28 2.1(11) .
C18 C21 C25 C13 -177.2(6) .
C14 C13 C25 C28 -17.1(11) .
C17 C13 C25 C28 161.6(8) .
C14 C13 C25 C21 162.1(7) .
C17 C13 C25 C21 -19.2(10) .
C18 N3 C27 C28 -0.2(14) .
Fe1 N3 C27 C28 -174.2(8) 1_564
C21 C25 C28 C27 -2.3(14) .
C13 C25 C28 C27 177.0(9) .
N3 C27 C28 C25 1.4(17) .
